data_4117798
loop_
_publ_author_name
'Bo Zheng'
'Xu-Dong Chen'
'Shao-Liang Zheng'
'R. H. Holm'

_publ_section_title
;
 Selenium as a Structural Surrogate of Sulfur: Template-Assisted Assembly
 of Five Types of Tungsten-Iron-Sulfur/Selenium Clusters and the
 Structural Fate of Chalcogenide Reactants
;
_journal_name_full 'Journal of the American Chemical Society'
_journal_page_first 6479
_journal_page_last 6490
_journal_paper_doi 10.1021/ja3010539
_journal_volume 134
_journal_year 2012
_chemical_formula_sum 'C44 H78 B2 Fe4 N15 O2 S9 W2'
_chemical_formula_weight 1750.47
_chemical_name_systematic
; 
 ? 
;
_space_group_IT_number 15
_symmetry_cell_setting monoclinic
_symmetry_space_group_name_Hall '-C 2yc'
_symmetry_space_group_name_H-M 'C 1 2/c 1'
_atom_sites_solution_hydrogens geom
_atom_sites_solution_primary direct
_atom_sites_solution_secondary difmap
_audit_creation_method SHELXL-97
_cell_angle_alpha 90.00
_cell_angle_beta 101.553(2)
_cell_angle_gamma 90.00
_cell_formula_units_Z 4
_cell_length_a 16.114(2)
_cell_length_b 13.4046(18)
_cell_length_c 30.402(4)
_cell_measurement_reflns_used 10469
_cell_measurement_temperature 100(2)
_cell_measurement_theta_max 28.5
_cell_measurement_theta_min 2.3
_cell_volume 6433.8(15)
_computing_cell_refinement 'SAINT 7.46A (Bruker-AXS, 2009)'
_computing_data_collection 'APEX2 v2009.3.0 (Bruker-AXS, 2009)'
_computing_data_reduction 'SAINT 7.46A (Bruker-AXS, 2009)'
_computing_molecular_graphics 'Bruker SHELXTL (Sheldrick, 2008)'
_computing_publication_material 'Bruker SHELXTL (Sheldrick, 2008)'
_computing_structure_refinement 'SHELXL-97 (Sheldrick, 2008)'
_computing_structure_solution 'SHELXS-97 (Sheldrick, 2008)'
_diffrn_ambient_temperature 100(2)
_diffrn_measured_fraction_theta_full 0.999
_diffrn_measured_fraction_theta_max 0.999
_diffrn_measurement_device_type
; 
Bruker D8 goniometer with CCD area detector 
;
_diffrn_measurement_method 'phi and omega scans'
_diffrn_radiation_monochromator graphite
_diffrn_radiation_source 'fine-focus sealed tube'
_diffrn_radiation_type MoK\a
_diffrn_radiation_wavelength 0.71073
_diffrn_reflns_av_R_equivalents 0.0725
_diffrn_reflns_av_sigmaI/netI 0.0466
_diffrn_reflns_limit_h_max 21
_diffrn_reflns_limit_h_min -21
_diffrn_reflns_limit_k_max 18
_diffrn_reflns_limit_k_min -17
_diffrn_reflns_limit_l_max 41
_diffrn_reflns_limit_l_min -41
_diffrn_reflns_number 59833
_diffrn_reflns_theta_full 28.74
_diffrn_reflns_theta_max 28.74
_diffrn_reflns_theta_min 1.37
_exptl_absorpt_coefficient_mu 4.779
_exptl_absorpt_correction_T_max 0.7010
_exptl_absorpt_correction_T_min 0.4800
_exptl_absorpt_correction_type multi-scan
_exptl_absorpt_process_details 'SADABS(Sheldrick, 2008)'
_exptl_crystal_colour black
_exptl_crystal_density_diffrn 1.807
_exptl_crystal_description block
_exptl_crystal_F_000 3476
_exptl_crystal_size_max 0.18
_exptl_crystal_size_mid 0.14
_exptl_crystal_size_min 0.08
_refine_diff_density_max 3.286
_refine_diff_density_min -3.520
_refine_diff_density_rms 0.228
_refine_ls_extinction_method none
_refine_ls_goodness_of_fit_ref 1.081
_refine_ls_hydrogen_treatment constr
_refine_ls_matrix_type full
_refine_ls_number_parameters 349
_refine_ls_number_reflns 8336
_refine_ls_number_restraints 49
_refine_ls_restrained_S_all 1.081
_refine_ls_R_factor_all 0.0786
_refine_ls_R_factor_gt 0.0689
_refine_ls_shift/su_max 0.000
_refine_ls_shift/su_mean 0.000
_refine_ls_structure_factor_coef Fsqd
_refine_ls_weighting_details 'calc w=1/[\s^2^(Fo^2^)+(0.1400P)^2^+258.7148P] where P=(Fo^2^+2Fc^2^)/3'
_refine_ls_weighting_scheme calc
_refine_ls_wR_factor_gt 0.2371
_refine_ls_wR_factor_ref 0.2439
_reflns_number_gt 7093
_reflns_number_total 8336
_reflns_threshold_expression >2sigma(I)
_cod_data_source_file ja3010539_si_001_10.cif
_cod_data_source_block compound12
_cod_original_cell_volume 6434.0(15)
_cod_database_code 4117798

loop_
_symmetry_equiv_pos_as_xyz
'x, y, z'
'-x, y, -z+1/2'
'x+1/2, y+1/2, z'
'-x+1/2, y+1/2, -z+1/2'
'-x, -y, -z'
'x, -y, z-1/2'
'-x+1/2, -y+1/2, -z'
'x+1/2, -y+1/2, z-1/2'

loop_
_atom_site_label
_atom_site_type_symbol
_atom_site_fract_x
_atom_site_fract_y
_atom_site_fract_z
_atom_site_U_iso_or_equiv
_atom_site_adp_type
_atom_site_occupancy
_atom_site_symmetry_multiplicity
_atom_site_calc_flag
_atom_site_refinement_flags
_atom_site_disorder_assembly
_atom_site_disorder_group
W1 W 0.30834(2) 0.25505(3) 0.157531(12) 0.01372(15) Uani 1 1 d . . .
Fe1 Fe 0.38157(9) 0.25923(10) 0.24679(5) 0.0165(3) Uani 1 1 d . . .
Fe2 Fe 0.48031(9) 0.25998(11) 0.18694(5) 0.0169(3) Uani 1 1 d . . .
S1 S 0.27431(15) 0.16359(18) 0.21456(8) 0.0167(4) Uani 1 1 d . . .
S2 S 0.38983(15) 0.38320(19) 0.19718(8) 0.0187(5) Uani 1 1 d . . .
S3 S 0.40942(15) 0.1629(2) 0.13329(8) 0.0208(5) Uani 1 1 d . . .
S4 S 0.5000 0.1586(3) 0.2500 0.0171(6) Uani 1 2 d S . .
S5 S 0.60833(16) 0.3112(3) 0.18390(9) 0.0288(6) Uani 1 1 d . . .
B1 B 0.1391(8) 0.2996(9) 0.0754(4) 0.020(2) Uani 1 1 d . . .
H1 H 0.0890 0.3131 0.0508 0.024 Uiso 1 1 calc R . .
N1 N 0.2172(5) 0.3425(7) 0.0628(3) 0.0173(11) Uani 1 1 d . . .
N2 N 0.2948(5) 0.3441(6) 0.0934(3) 0.0169(16) Uani 1 1 d . . .
N3 N 0.1474(5) 0.1876(7) 0.0834(3) 0.0186(17) Uani 1 1 d . . .
N4 N 0.2159(5) 0.1500(7) 0.1138(3) 0.0175(16) Uani 1 1 d . . .
N5 N 0.1258(5) 0.3505(7) 0.1191(3) 0.0173(11) Uani 1 1 d . . .
N6 N 0.1897(5) 0.3488(6) 0.1571(3) 0.0134(14) Uani 1 1 d . . .
C1 C 0.1564(8) 0.3964(13) -0.0158(4) 0.041(3) Uani 1 1 d . . .
H1A H 0.1279 0.3318 -0.0218 0.061 Uiso 1 1 calc R . .
H1B H 0.1800 0.4161 -0.0418 0.061 Uiso 1 1 calc R . .
H1C H 0.1155 0.4468 -0.0104 0.061 Uiso 1 1 calc R . .
C2 C 0.2264(7) 0.3880(9) 0.0247(4) 0.0266(17) Uani 1 1 d . . .
C3 C 0.3095(7) 0.4223(10) 0.0305(4) 0.028(2) Uani 1 1 d . . .
H3 H 0.3342 0.4582 0.0094 0.034 Uiso 1 1 calc R . .
C4 C 0.3487(7) 0.3930(10) 0.0734(4) 0.0266(17) Uani 1 1 d . . .
C5 C 0.4396(7) 0.4130(12) 0.0943(4) 0.037(3) Uani 1 1 d . . .
H5A H 0.4429 0.4439 0.1238 0.055 Uiso 1 1 calc R . .
H5B H 0.4642 0.4581 0.0750 0.055 Uiso 1 1 calc R . .
H5C H 0.4712 0.3500 0.0978 0.055 Uiso 1 1 calc R . .
C6 C 0.0182(7) 0.1313(8) 0.0304(4) 0.027(2) Uani 1 1 d . . .
H6A H -0.0176 0.1768 0.0436 0.041 Uiso 1 1 calc R . .
H6B H -0.0117 0.0681 0.0227 0.041 Uiso 1 1 calc R . .
H6C H 0.0313 0.1614 0.0032 0.041 Uiso 1 1 calc R . .
C7 C 0.0998(6) 0.1121(7) 0.0639(3) 0.0171(18) Uani 1 1 d . . .
C8 C 0.1365(6) 0.0242(8) 0.0811(3) 0.0188(19) Uani 1 1 d . . .
H8 H 0.1162 -0.0412 0.0732 0.023 Uiso 1 1 calc R . .
C9 C 0.2090(6) 0.0492(7) 0.1124(3) 0.0172(18) Uani 1 1 d . . .
C10 C 0.2677(6) -0.0215(8) 0.1397(4) 0.022(2) Uani 1 1 d . . .
H10A H 0.3148 0.0153 0.1580 0.033 Uiso 1 1 calc R . .
H10B H 0.2899 -0.0678 0.1199 0.033 Uiso 1 1 calc R . .
H10C H 0.2376 -0.0592 0.1593 0.033 Uiso 1 1 calc R . .
C11 C -0.0186(7) 0.4201(9) 0.0921(4) 0.029(2) Uani 1 1 d . . .
H11A H -0.0036 0.4433 0.0641 0.044 Uiso 1 1 calc R . .
H11B H -0.0544 0.4700 0.1027 0.044 Uiso 1 1 calc R . .
H11C H -0.0495 0.3569 0.0866 0.044 Uiso 1 1 calc R . .
C12 C 0.0602(6) 0.4050(8) 0.1267(3) 0.0194(14) Uani 1 1 d . . .
C13 C 0.0806(6) 0.4404(8) 0.1700(4) 0.0215(14) Uani 1 1 d . . .
H13 H 0.0466 0.4820 0.1845 0.026 Uiso 1 1 calc R . .
C14 C 0.1602(6) 0.4038(8) 0.1883(3) 0.0194(14) Uani 1 1 d . . .
C15 C 0.2082(6) 0.4203(8) 0.2344(3) 0.0215(14) Uani 1 1 d . . .
H15A H 0.2170 0.3564 0.2503 0.032 Uiso 1 1 calc R . .
H15B H 0.1763 0.4653 0.2503 0.032 Uiso 1 1 calc R . .
H15C H 0.2632 0.4503 0.2333 0.032 Uiso 1 1 calc R . .
N7 N 0.0000 0.1720(10) 0.2500 0.022(2) Uani 1 2 d S . .
C16 C 0.0712(11) 0.2360(12) 0.2725(5) 0.045(4) Uani 1 1 d . . .
H16A H 0.0915 0.2743 0.2489 0.054 Uiso 1 1 calc R . .
H16B H 0.0481 0.2848 0.2913 0.054 Uiso 1 1 calc R . .
C17 C 0.1458(9) 0.1883(15) 0.3011(5) 0.050(4) Uani 1 1 d . . .
H17A H 0.1644 0.1319 0.2849 0.075 Uiso 1 1 calc R . .
H17B H 0.1306 0.1645 0.3289 0.075 Uiso 1 1 calc R . .
H17C H 0.1919 0.2371 0.3082 0.075 Uiso 1 1 calc R . .
C18 C 0.0285(8) 0.1038(10) 0.2158(4) 0.034(3) Uani 1 1 d . . .
H18A H 0.0799 0.0677 0.2311 0.040 Uiso 1 1 calc R . .
H18B H -0.0163 0.0534 0.2061 0.040 Uiso 1 1 calc R . .
C19 C 0.0479(8) 0.1538(10) 0.1743(4) 0.032(3) Uani 1 1 d . . .
H19A H -0.0053 0.1706 0.1537 0.048 Uiso 1 1 calc R . .
H19B H 0.0810 0.1084 0.1593 0.048 Uiso 1 1 calc R . .
H19C H 0.0805 0.2149 0.1830 0.048 Uiso 1 1 calc R . .
N8 N -0.2884(8) 0.1686(10) 0.0770(5) 0.046(3) Uani 1 1 d DU A .
C20 C -0.2129(10) 0.1979(19) 0.0671(7) 0.078(5) Uani 1 1 d DU . .
H20 H -0.2220 0.2263 0.0379 0.093 Uiso 0.53(3) 1 calc PR A 1
H20A H -0.1755 0.1628 0.0901 0.093 Uiso 0.47(3) 1 calc PR A 2
C21 C -0.359(2) 0.227(2) 0.0546(11) 0.117(9) Uani 1 1 d U . .
H21A H -0.3398 0.2955 0.0506 0.176 Uiso 1 1 calc R A .
H21B H -0.4026 0.2286 0.0728 0.176 Uiso 1 1 calc R . .
H21C H -0.3820 0.1978 0.0253 0.176 Uiso 1 1 calc R . .
C22 C -0.3022(17) 0.0946(16) 0.1060(7) 0.081(6) Uani 1 1 d U . .
H22A H -0.2528 0.0504 0.1123 0.122 Uiso 1 1 calc R A .
H22B H -0.3524 0.0560 0.0922 0.122 Uiso 1 1 calc R . .
H22C H -0.3113 0.1245 0.1340 0.122 Uiso 1 1 calc R . .
O1 O -0.1398(12) 0.199(2) 0.0836(9) 0.071(7) Uani 0.53(3) 1 d PDU A 1
O1' O -0.1621(17) 0.237(2) 0.0496(11) 0.065(8) Uani 0.47(3) 1 d PDU A 2

loop_
_atom_site_aniso_label
_atom_site_aniso_U_11
_atom_site_aniso_U_22
_atom_site_aniso_U_33
_atom_site_aniso_U_23
_atom_site_aniso_U_13
_atom_site_aniso_U_12
W1 0.0115(2) 0.0157(2) 0.0133(2) 0.00114(12) 0.00115(14) 0.00072(13)
Fe1 0.0136(7) 0.0196(7) 0.0157(7) -0.0011(5) 0.0018(5) -0.0011(5)
Fe2 0.0132(7) 0.0213(7) 0.0161(7) -0.0002(5) 0.0022(5) 0.0003(5)
S1 0.0109(10) 0.0214(11) 0.0178(10) 0.0014(8) 0.0031(8) -0.0004(8)
S2 0.0114(10) 0.0231(12) 0.0217(11) -0.0014(9) 0.0031(8) -0.0034(9)
S3 0.0110(11) 0.0314(13) 0.0189(11) -0.0026(9) 0.0003(8) 0.0038(9)
S4 0.0129(15) 0.0215(16) 0.0168(15) 0.000 0.0026(11) 0.000
S5 0.0116(12) 0.0533(18) 0.0214(12) 0.0071(12) 0.0028(9) -0.0049(11)
B1 0.022(6) 0.022(5) 0.013(5) 0.005(4) -0.006(4) 0.006(4)
N1 0.007(2) 0.028(3) 0.016(3) 0.003(2) 0.0013(19) 0.003(2)
N2 0.017(4) 0.017(4) 0.017(4) 0.002(3) 0.003(3) -0.002(3)
N3 0.010(4) 0.028(4) 0.017(4) -0.002(3) 0.001(3) 0.004(3)
N4 0.007(4) 0.027(4) 0.016(4) 0.004(3) -0.004(3) 0.002(3)
N5 0.007(2) 0.028(3) 0.016(3) 0.003(2) 0.0013(19) 0.003(2)
N6 0.007(3) 0.012(3) 0.020(4) -0.003(3) 0.000(3) -0.001(3)
C1 0.022(6) 0.072(10) 0.026(6) 0.018(6) -0.004(5) -0.008(6)
C2 0.015(4) 0.042(5) 0.024(4) 0.011(3) 0.007(3) 0.006(3)
C3 0.013(5) 0.050(7) 0.023(5) 0.018(5) 0.007(4) 0.004(5)
C4 0.015(4) 0.042(5) 0.024(4) 0.011(3) 0.007(3) 0.006(3)
C5 0.015(5) 0.065(9) 0.033(6) 0.023(6) 0.009(5) -0.006(5)
C6 0.025(6) 0.023(5) 0.029(5) -0.005(4) -0.009(4) 0.002(4)
C7 0.013(4) 0.018(4) 0.020(4) -0.002(3) 0.003(3) 0.000(3)
C8 0.014(4) 0.023(5) 0.022(5) -0.004(4) 0.009(4) -0.002(4)
C9 0.011(4) 0.021(4) 0.021(4) -0.002(4) 0.005(3) -0.001(3)
C10 0.014(5) 0.026(5) 0.026(5) 0.000(4) 0.004(4) 0.002(4)
C11 0.017(5) 0.031(6) 0.038(6) -0.007(5) 0.002(4) 0.007(4)
C12 0.009(3) 0.026(3) 0.024(3) -0.002(3) 0.006(3) 0.006(3)
C13 0.014(3) 0.026(4) 0.026(3) -0.005(3) 0.007(3) 0.008(3)
C14 0.009(3) 0.026(3) 0.024(3) -0.002(3) 0.006(3) 0.006(3)
C15 0.014(3) 0.026(4) 0.026(3) -0.005(3) 0.007(3) 0.008(3)
N7 0.016(6) 0.022(6) 0.029(6) 0.000 0.006(5) 0.000
C16 0.054(9) 0.050(8) 0.028(7) -0.002(6) 0.002(6) -0.024(7)
C17 0.030(7) 0.086(13) 0.036(7) -0.007(7) 0.012(6) -0.021(8)
C18 0.032(7) 0.039(7) 0.031(6) -0.009(5) 0.009(5) -0.003(5)
C19 0.031(6) 0.041(7) 0.025(5) -0.002(5) 0.009(5) 0.002(5)
N8 0.043(6) 0.044(6) 0.056(7) 0.001(5) 0.019(5) 0.009(5)
C20 0.070(8) 0.104(12) 0.065(10) -0.010(9) 0.029(8) -0.019(9)
C21 0.110(13) 0.110(18) 0.13(2) 0.027(14) 0.024(16) 0.083(14)
C22 0.119(17) 0.061(11) 0.070(12) 0.012(8) 0.033(11) -0.007(11)
O1 0.059(8) 0.091(18) 0.071(15) -0.018(14) 0.031(10) -0.017(13)
O1' 0.042(13) 0.068(16) 0.088(19) -0.012(13) 0.019(12) -0.013(11)

loop_
_atom_type_symbol
_atom_type_description
_atom_type_scat_dispersion_real
_atom_type_scat_dispersion_imag
_atom_type_scat_source
C C 0.0033 0.0016 'International Tables Vol C Tables 4.2.6.8 and 6.1.1.4'
B B 0.0013 0.0007 'International Tables Vol C Tables 4.2.6.8 and 6.1.1.4'
Fe Fe 0.3463 0.8444 'International Tables Vol C Tables 4.2.6.8 and 6.1.1.4'
N N 0.0061 0.0033 'International Tables Vol C Tables 4.2.6.8 and 6.1.1.4'
O O 0.0106 0.0060 'International Tables Vol C Tables 4.2.6.8 and 6.1.1.4'
S S 0.1246 0.1234 'International Tables Vol C Tables 4.2.6.8 and 6.1.1.4'
W W -0.8490 6.8722 'International Tables Vol C Tables 4.2.6.8 and 6.1.1.4'
H H 0.0000 0.0000 'International Tables Vol C Tables 4.2.6.8 and 6.1.1.4'

loop_
_geom_angle_atom_site_label_1
_geom_angle_atom_site_label_2
_geom_angle_atom_site_label_3
_geom_angle
_geom_angle_site_symmetry_1
_geom_angle_site_symmetry_3
N2 W1 N4 83.3(3) . .
N2 W1 S1 160.9(2) . .
N4 W1 S1 83.3(2) . .
N2 W1 S3 87.6(2) . .
N4 W1 S3 84.4(2) . .
S1 W1 S3 104.52(9) . .
N2 W1 N6 76.7(3) . .
N4 W1 N6 83.6(3) . .
S1 W1 N6 88.3(2) . .
S3 W1 N6 161.2(2) . .
N2 W1 S2 90.3(2) . .
N4 W1 S2 171.1(2) . .
S1 W1 S2 101.45(9) . .
S3 W1 S2 101.55(9) . .
N6 W1 S2 89.0(2) . .
N2 W1 Fe1 142.6(2) . .
N4 W1 Fe1 134.0(2) . .
S1 W1 Fe1 51.51(7) . .
S3 W1 Fe1 97.91(7) . .
N6 W1 Fe1 100.9(2) . .
S2 W1 Fe1 52.32(7) . .
N2 W1 Fe2 100.7(2) . .
N4 W1 Fe2 135.0(2) . .
S1 W1 Fe2 98.44(7) . .
S3 W1 Fe2 51.45(7) . .
N6 W1 Fe2 141.23(19) . .
S2 W1 Fe2 52.27(7) . .
Fe1 W1 Fe2 57.85(4) . .
S5 Fe1 S1 120.63(12) 2_655 .
S5 Fe1 S2 113.80(13) 2_655 .
S1 Fe1 S2 105.93(10) . .
S5 Fe1 S4 103.99(10) 2_655 .
S1 Fe1 S4 104.13(11) . .
S2 Fe1 S4 107.25(10) . .
S5 Fe1 Fe2 136.06(10) 2_655 .
S1 Fe1 Fe2 102.78(9) . .
S2 Fe1 Fe2 54.26(8) . .
S4 Fe1 Fe2 55.18(6) . .
S5 Fe1 Fe2 52.24(8) 2_655 2_655
S1 Fe1 Fe2 142.12(9) . 2_655
S2 Fe1 Fe2 110.26(9) . 2_655
S4 Fe1 Fe2 54.58(6) . 2_655
Fe2 Fe1 Fe2 89.64(6) . 2_655
S5 Fe1 W1 153.36(10) 2_655 .
S1 Fe1 W1 53.57(7) . .
S2 Fe1 W1 54.94(7) . .
S4 Fe1 W1 102.56(5) . .
Fe2 Fe1 W1 61.12(5) . .
Fe2 Fe1 W1 150.74(7) 2_655 .
S5 Fe2 S3 120.22(12) . .
S5 Fe2 S2 114.47(13) . .
S3 Fe2 S2 106.15(11) . .
S5 Fe2 S4 104.12(10) . .
S3 Fe2 S4 103.26(11) . .
S2 Fe2 S4 107.38(10) . .
S5 Fe2 Fe1 136.90(10) . .
S3 Fe2 Fe1 102.21(9) . .
S2 Fe2 Fe1 54.28(8) . .
S4 Fe2 Fe1 55.31(6) . .
S5 Fe2 Fe1 52.25(8) . 2_655
S3 Fe2 Fe1 141.01(10) . 2_655
S2 Fe2 Fe1 111.04(9) . 2_655
S4 Fe2 Fe1 54.71(6) . 2_655
Fe1 Fe2 Fe1 90.35(6) . 2_655
S5 Fe2 W1 153.26(10) . .
S3 Fe2 W1 53.60(7) . .
S2 Fe2 W1 54.90(7) . .
S4 Fe2 W1 102.58(5) . .
Fe1 Fe2 W1 61.03(5) . .
Fe1 Fe2 W1 151.34(7) 2_655 .
Fe1 S1 W1 74.93(8) . .
Fe2 S2 Fe1 71.46(9) . .
Fe2 S2 W1 72.83(8) . .
Fe1 S2 W1 72.74(8) . .
Fe2 S3 W1 74.96(9) . .
Fe2 S4 Fe2 108.27(16) 2_655 .
Fe2 S4 Fe1 69.51(9) 2_655 2_655
Fe2 S4 Fe1 70.71(9) . 2_655
Fe2 S4 Fe1 70.71(9) 2_655 .
Fe2 S4 Fe1 69.51(9) . .
Fe1 S4 Fe1 109.01(16) 2_655 .
Fe2 S5 Fe1 75.51(10) . 2_655
N1 B1 N3 111.5(9) . .
N1 B1 N5 108.5(8) . .
N3 B1 N5 108.7(8) . .
C2 N1 N2 109.1(8) . .
C2 N1 B1 129.6(8) . .
N2 N1 B1 121.2(8) . .
C4 N2 N1 106.4(8) . .
C4 N2 W1 134.1(7) . .
N1 N2 W1 119.0(6) . .
C7 N3 N4 109.3(8) . .
C7 N3 B1 130.6(8) . .
N4 N3 B1 119.9(8) . .
C9 N4 N3 107.0(8) . .
C9 N4 W1 132.4(6) . .
N3 N4 W1 120.4(6) . .
C12 N5 N6 110.1(8) . .
C12 N5 B1 129.7(8) . .
N6 N5 B1 120.2(8) . .
C14 N6 N5 105.6(7) . .
C14 N6 W1 134.7(6) . .
N5 N6 W1 119.6(6) . .
N1 C2 C3 108.1(9) . .
N1 C2 C1 123.2(10) . .
C3 C2 C1 128.7(10) . .
C4 C3 C2 105.6(9) . .
N2 C4 C3 110.7(10) . .
N2 C4 C5 124.5(9) . .
C3 C4 C5 124.8(10) . .
N3 C7 C8 108.3(9) . .
N3 C7 C6 121.0(9) . .
C8 C7 C6 130.6(9) . .
C7 C8 C9 107.0(9) . .
N4 C9 C8 108.3(9) . .
N4 C9 C10 125.8(9) . .
C8 C9 C10 125.9(9) . .
N5 C12 C13 107.9(9) . .
N5 C12 C11 122.6(9) . .
C13 C12 C11 129.5(9) . .
C12 C13 C14 106.8(9) . .
N6 C14 C13 109.7(9) . .
N6 C14 C15 123.6(8) . .
C13 C14 C15 126.7(9) . .
C16 N7 C16 109.5(16) . 2
C16 N7 C18 110.1(8) . 2
C16 N7 C18 110.5(9) 2 2
C16 N7 C18 110.5(9) . .
C16 N7 C18 110.1(8) 2 .
C18 N7 C18 106.1(13) 2 .
C17 C16 N7 118.9(13) . .
C19 C18 N7 116.3(11) . .
C20 N8 C22 127.9(18) . .
C20 N8 C21 113(2) . .
C22 N8 C21 119(2) . .
O1' C20 O1 58(2) . .
O1' C20 N8 162(3) . .
O1 C20 N8 140(2) . .

loop_
_geom_bond_atom_site_label_1
_geom_bond_atom_site_label_2
_geom_bond_distance
_geom_bond_site_symmetry_2
W1 N2 2.260(8) .
W1 N4 2.276(8) .
W1 S1 2.278(2) .
W1 S3 2.281(3) .
W1 N6 2.286(8) .
W1 S2 2.344(2) .
W1 Fe1 2.7345(15) .
W1 Fe2 2.7370(16) .
Fe1 S5 2.194(3) 2_655
Fe1 S1 2.217(3) .
Fe1 S2 2.266(3) .
Fe1 S4 2.323(2) .
Fe1 Fe2 2.646(2) .
Fe1 Fe2 2.686(2) 2_655
Fe2 S5 2.193(3) .
Fe2 S3 2.216(3) .
Fe2 S2 2.266(3) .
Fe2 S4 2.319(3) .
Fe2 Fe1 2.686(2) 2_655
S4 Fe2 2.319(3) 2_655
S4 Fe1 2.323(2) 2_655
S5 Fe1 2.194(3) 2_655
B1 N1 1.503(15) .
B1 N3 1.522(15) .
B1 N5 1.545(14) .
N1 C2 1.343(13) .
N1 N2 1.400(11) .
N2 C4 1.329(13) .
N3 C7 1.335(13) .
N3 N4 1.383(11) .
N4 C9 1.356(13) .
N5 C12 1.344(12) .
N5 N6 1.386(10) .
N6 C14 1.360(12) .
C1 C2 1.499(15) .
C2 C3 1.393(15) .
C3 C4 1.388(14) .
C4 C5 1.500(15) .
C6 C7 1.515(14) .
C7 C8 1.374(14) .
C8 C9 1.391(13) .
C9 C10 1.473(14) .
C11 C12 1.492(14) .
C12 C13 1.375(14) .
C13 C14 1.381(13) .
C14 C15 1.476(14) .
N7 C16 1.485(16) .
N7 C16 1.485(15) 2
N7 C18 1.522(14) 2
N7 C18 1.522(14) .
C16 C17 1.48(2) .
C18 C19 1.518(17) .
N8 C20 1.368(9) .
N8 C22 1.37(2) .
N8 C21 1.44(3) .
C20 O1' 1.184(10) .
C20 O1 1.184(10) .

loop_
_geom_torsion_atom_site_label_1
_geom_torsion_atom_site_label_2
_geom_torsion_atom_site_label_3
_geom_torsion_atom_site_label_4
_geom_torsion
_geom_torsion_site_symmetry_1
_geom_torsion_site_symmetry_4
N2 W1 Fe1 S5 74.6(4) . 2_655
N4 W1 Fe1 S5 -99.1(4) . 2_655
S1 W1 Fe1 S5 -86.6(3) . 2_655
S3 W1 Fe1 S5 171.1(2) . 2_655
N6 W1 Fe1 S5 -7.6(3) . 2_655
S2 W1 Fe1 S5 72.6(3) . 2_655
Fe2 W1 Fe1 S5 137.3(3) . 2_655
N2 W1 Fe1 S1 161.2(4) . .
N4 W1 Fe1 S1 -12.5(3) . .
S3 W1 Fe1 S1 -102.30(11) . .
N6 W1 Fe1 S1 79.0(2) . .
S2 W1 Fe1 S1 159.18(12) . .
Fe2 W1 Fe1 S1 -136.15(9) . .
N2 W1 Fe1 S2 2.0(4) . .
N4 W1 Fe1 S2 -171.6(3) . .
S1 W1 Fe1 S2 -159.18(12) . .
S3 W1 Fe1 S2 98.52(11) . .
N6 W1 Fe1 S2 -80.1(2) . .
Fe2 W1 Fe1 S2 64.67(9) . .
N2 W1 Fe1 S4 -100.4(4) . .
N4 W1 Fe1 S4 85.9(3) . .
S1 W1 Fe1 S4 98.42(12) . .
S3 W1 Fe1 S4 -3.88(11) . .
N6 W1 Fe1 S4 177.5(2) . .
S2 W1 Fe1 S4 -102.41(12) . .
Fe2 W1 Fe1 S4 -37.73(8) . .
N2 W1 Fe1 Fe2 -62.6(4) . .
N4 W1 Fe1 Fe2 123.7(3) . .
S1 W1 Fe1 Fe2 136.15(9) . .
S3 W1 Fe1 Fe2 33.85(8) . .
N6 W1 Fe1 Fe2 -144.8(2) . .
S2 W1 Fe1 Fe2 -64.67(9) . .
N2 W1 Fe1 Fe2 -65.2(4) . 2_655
N4 W1 Fe1 Fe2 121.1(3) . 2_655
S1 W1 Fe1 Fe2 133.60(16) . 2_655
S3 W1 Fe1 Fe2 31.30(15) . 2_655
N6 W1 Fe1 Fe2 -147.4(2) . 2_655
S2 W1 Fe1 Fe2 -67.22(14) . 2_655
Fe2 W1 Fe1 Fe2 -2.55(10) . 2_655
S5 Fe1 Fe2 S5 0.48(19) 2_655 .
S1 Fe1 Fe2 S5 -170.68(16) . .
S2 Fe1 Fe2 S5 88.75(18) . .
S4 Fe1 Fe2 S5 -72.22(18) . .
Fe2 Fe1 Fe2 S5 -26.78(18) 2_655 .
W1 Fe1 Fe2 S5 154.47(17) . .
S5 Fe1 Fe2 S3 170.49(16) 2_655 .
S1 Fe1 Fe2 S3 -0.67(12) . .
S2 Fe1 Fe2 S3 -101.24(12) . .
S4 Fe1 Fe2 S3 97.79(12) . .
Fe2 Fe1 Fe2 S3 143.23(8) 2_655 .
W1 Fe1 Fe2 S3 -35.52(8) . .
S5 Fe1 Fe2 S2 -88.27(17) 2_655 .
S1 Fe1 Fe2 S2 100.57(11) . .
S4 Fe1 Fe2 S2 -160.97(12) . .
Fe2 Fe1 Fe2 S2 -115.53(9) 2_655 .
W1 Fe1 Fe2 S2 65.71(8) . .
S5 Fe1 Fe2 S4 72.70(17) 2_655 .
S1 Fe1 Fe2 S4 -98.46(11) . .
S2 Fe1 Fe2 S4 160.97(12) . .
Fe2 Fe1 Fe2 S4 45.44(9) 2_655 .
W1 Fe1 Fe2 S4 -133.31(9) . .
S5 Fe1 Fe2 Fe1 27.69(18) 2_655 2_655
S1 Fe1 Fe2 Fe1 -143.47(7) . 2_655
S2 Fe1 Fe2 Fe1 115.96(9) . 2_655
S4 Fe1 Fe2 Fe1 -45.01(9) . 2_655
Fe2 Fe1 Fe2 Fe1 0.43(8) 2_655 2_655
W1 Fe1 Fe2 Fe1 -178.32(5) . 2_655
S5 Fe1 Fe2 W1 -153.99(16) 2_655 .
S1 Fe1 Fe2 W1 34.86(8) . .
S2 Fe1 Fe2 W1 -65.71(8) . .
S4 Fe1 Fe2 W1 133.31(9) . .
Fe2 Fe1 Fe2 W1 178.75(5) 2_655 .
N2 W1 Fe2 S5 7.6(3) . .
N4 W1 Fe2 S5 98.8(4) . .
S1 W1 Fe2 S5 -172.4(3) . .
S3 W1 Fe2 S5 85.8(3) . .
N6 W1 Fe2 S5 -74.4(4) . .
S2 W1 Fe2 S5 -74.4(3) . .
Fe1 W1 Fe2 S5 -139.1(3) . .
N2 W1 Fe2 S3 -78.2(2) . .
N4 W1 Fe2 S3 13.0(3) . .
S1 W1 Fe2 S3 101.88(11) . .
N6 W1 Fe2 S3 -160.2(3) . .
S2 W1 Fe2 S3 -160.13(13) . .
Fe1 W1 Fe2 S3 135.12(10) . .
N2 W1 Fe2 S2 81.9(2) . .
N4 W1 Fe2 S2 173.1(3) . .
S1 W1 Fe2 S2 -97.99(10) . .
S3 W1 Fe2 S2 160.13(13) . .
N6 W1 Fe2 S2 -0.1(3) . .
Fe1 W1 Fe2 S2 -64.75(9) . .
N2 W1 Fe2 S4 -175.5(2) . .
N4 W1 Fe2 S4 -84.3(3) . .
S1 W1 Fe2 S4 4.57(11) . .
S3 W1 Fe2 S4 -97.32(12) . .
N6 W1 Fe2 S4 102.5(3) . .
S2 W1 Fe2 S4 102.55(12) . .
Fe1 W1 Fe2 S4 37.81(8) . .
N2 W1 Fe2 Fe1 146.7(2) . .
N4 W1 Fe2 Fe1 -122.1(3) . .
S1 W1 Fe2 Fe1 -33.24(8) . .
S3 W1 Fe2 Fe1 -135.12(10) . .
N6 W1 Fe2 Fe1 64.7(3) . .
S2 W1 Fe2 Fe1 64.75(9) . .
N2 W1 Fe2 Fe1 150.2(3) . 2_655
N4 W1 Fe2 Fe1 -118.6(3) . 2_655
S1 W1 Fe2 Fe1 -29.74(15) . 2_655
S3 W1 Fe2 Fe1 -131.63(17) . 2_655
N6 W1 Fe2 Fe1 68.2(4) . 2_655
S2 W1 Fe2 Fe1 68.24(15) . 2_655
Fe1 W1 Fe2 Fe1 3.49(10) . 2_655
S5 Fe1 S1 W1 148.66(12) 2_655 .
S2 Fe1 S1 W1 17.61(10) . .
S4 Fe1 S1 W1 -95.33(8) . .
Fe2 Fe1 S1 W1 -38.46(7) . .
Fe2 Fe1 S1 W1 -144.80(13) 2_655 .
N2 W1 S1 Fe1 -143.3(7) . .
N4 W1 S1 Fe1 171.0(2) . .
S3 W1 S1 Fe1 88.60(9) . .
N6 W1 S1 Fe1 -105.3(2) . .
S2 W1 S1 Fe1 -16.68(10) . .
Fe2 W1 S1 Fe1 36.37(8) . .
S5 Fe2 S2 Fe1 -131.36(11) . .
S3 Fe2 S2 Fe1 93.61(11) . .
S4 Fe2 S2 Fe1 -16.31(10) . .
Fe1 Fe2 S2 Fe1 -74.43(8) 2_655 .
W1 Fe2 S2 Fe1 77.06(7) . .
S5 Fe2 S2 W1 151.57(11) . .
S3 Fe2 S2 W1 16.55(10) . .
S4 Fe2 S2 W1 -93.38(9) . .
Fe1 Fe2 S2 W1 -77.06(7) . .
Fe1 Fe2 S2 W1 -151.49(7) 2_655 .
S5 Fe1 S2 Fe2 130.70(11) 2_655 .
S1 Fe1 S2 Fe2 -94.48(10) . .
S4 Fe1 S2 Fe2 16.27(10) . .
Fe2 Fe1 S2 Fe2 74.12(8) 2_655 .
W1 Fe1 S2 Fe2 -77.18(7) . .
S5 Fe1 S2 W1 -152.12(10) 2_655 .
S1 Fe1 S2 W1 -17.30(10) . .
S4 Fe1 S2 W1 93.45(9) . .
Fe2 Fe1 S2 W1 77.18(7) . .
Fe2 Fe1 S2 W1 151.29(7) 2_655 .
N2 W1 S2 Fe2 -103.4(2) . .
N4 W1 S2 Fe2 -147.0(14) . .
S1 W1 S2 Fe2 91.87(9) . .
S3 W1 S2 Fe2 -15.74(10) . .
N6 W1 S2 Fe2 180.0(2) . .
Fe1 W1 S2 Fe2 75.38(8) . .
N2 W1 S2 Fe1 -178.8(2) . .
N4 W1 S2 Fe1 137.7(14) . .
S1 W1 S2 Fe1 16.49(9) . .
S3 W1 S2 Fe1 -91.12(9) . .
N6 W1 S2 Fe1 104.6(2) . .
Fe2 W1 S2 Fe1 -75.38(8) . .
S5 Fe2 S3 W1 -148.72(12) . .
S2 Fe2 S3 W1 -16.83(11) . .
S4 Fe2 S3 W1 95.99(8) . .
Fe1 Fe2 S3 W1 39.17(8) . .
Fe1 Fe2 S3 W1 145.26(13) 2_655 .
N2 W1 S3 Fe2 105.7(2) . .
N4 W1 S3 Fe2 -170.8(2) . .
S1 W1 S3 Fe2 -89.28(9) . .
N6 W1 S3 Fe2 138.8(6) . .
S2 W1 S3 Fe2 15.92(10) . .
Fe1 W1 S3 Fe2 -37.09(8) . .
S5 Fe2 S4 Fe2 77.51(11) . 2_655
S3 Fe2 S4 Fe2 -156.16(10) . 2_655
S2 Fe2 S4 Fe2 -44.25(7) . 2_655
Fe1 Fe2 S4 Fe2 -60.35(6) . 2_655
Fe1 Fe2 S4 Fe2 59.59(6) 2_655 2_655
W1 Fe2 S4 Fe2 -101.06(5) . 2_655
S5 Fe2 S4 Fe1 17.92(12) . 2_655
S3 Fe2 S4 Fe1 144.25(10) . 2_655
S2 Fe2 S4 Fe1 -103.84(10) . 2_655
Fe1 Fe2 S4 Fe1 -119.94(11) . 2_655
W1 Fe2 S4 Fe1 -160.65(7) . 2_655
S5 Fe2 S4 Fe1 137.86(12) . .
S3 Fe2 S4 Fe1 -95.81(10) . .
S2 Fe2 S4 Fe1 16.10(10) . .
Fe1 Fe2 S4 Fe1 119.94(11) 2_655 .
W1 Fe2 S4 Fe1 -40.71(8) . .
S5 Fe1 S4 Fe2 -17.90(12) 2_655 2_655
S1 Fe1 S4 Fe2 -145.06(10) . 2_655
S2 Fe1 S4 Fe2 102.95(10) . 2_655
Fe2 Fe1 S4 Fe2 119.03(11) . 2_655
W1 Fe1 S4 Fe2 159.78(7) . 2_655
S5 Fe1 S4 Fe2 -136.94(12) 2_655 .
S1 Fe1 S4 Fe2 95.90(10) . .
S2 Fe1 S4 Fe2 -16.09(10) . .
Fe2 Fe1 S4 Fe2 -119.03(11) 2_655 .
W1 Fe1 S4 Fe2 40.75(8) . .
S5 Fe1 S4 Fe1 -77.05(10) 2_655 2_655
S1 Fe1 S4 Fe1 155.79(9) . 2_655
S2 Fe1 S4 Fe1 43.80(7) . 2_655
Fe2 Fe1 S4 Fe1 59.89(6) . 2_655
Fe2 Fe1 S4 Fe1 -59.15(6) 2_655 2_655
W1 Fe1 S4 Fe1 100.64(5) . 2_655
S3 Fe2 S5 Fe1 -133.36(12) . 2_655
S2 Fe2 S5 Fe1 98.42(12) . 2_655
S4 Fe2 S5 Fe1 -18.52(13) . 2_655
Fe1 Fe2 S5 Fe1 35.33(18) . 2_655
W1 Fe2 S5 Fe1 158.38(19) . 2_655
N3 B1 N1 C2 117.5(12) . .
N5 B1 N1 C2 -122.7(11) . .
N3 B1 N1 N2 -66.3(11) . .
N5 B1 N1 N2 53.4(11) . .
C2 N1 N2 C4 1.6(12) . .
B1 N1 N2 C4 -175.3(10) . .
C2 N1 N2 W1 -171.4(7) . .
B1 N1 N2 W1 11.7(12) . .
N4 W1 N2 C4 -138.2(11) . .
S1 W1 N2 C4 176.2(8) . .
S3 W1 N2 C4 -53.5(11) . .
N6 W1 N2 C4 136.9(11) . .
S2 W1 N2 C4 48.0(11) . .
Fe1 W1 N2 C4 46.4(12) . .
Fe2 W1 N2 C4 -3.5(11) . .
N4 W1 N2 N1 32.4(7) . .
S1 W1 N2 N1 -13.2(12) . .
S3 W1 N2 N1 117.0(7) . .
N6 W1 N2 N1 -52.5(7) . .
S2 W1 N2 N1 -141.4(7) . .
Fe1 W1 N2 N1 -143.0(5) . .
Fe2 W1 N2 N1 167.0(6) . .
N1 B1 N3 C7 -122.0(11) . .
N5 B1 N3 C7 118.4(11) . .
N1 B1 N3 N4 54.3(11) . .
N5 B1 N3 N4 -65.3(11) . .
C7 N3 N4 C9 -0.1(11) . .
B1 N3 N4 C9 -177.1(8) . .
C7 N3 N4 W1 -176.1(6) . .
B1 N3 N4 W1 6.8(11) . .
N2 W1 N4 C9 143.0(9) . .
S1 W1 N4 C9 -50.7(9) . .
S3 W1 N4 C9 54.7(9) . .
N6 W1 N4 C9 -139.7(9) . .
S2 W1 N4 C9 -173.0(9) . .
Fe1 W1 N4 C9 -40.9(10) . .
Fe2 W1 N4 C9 44.5(10) . .
N2 W1 N4 N3 -42.1(7) . .
S1 W1 N4 N3 124.2(7) . .
S3 W1 N4 N3 -130.4(7) . .
N6 W1 N4 N3 35.1(7) . .
S2 W1 N4 N3 2(2) . .
Fe1 W1 N4 N3 134.0(6) . .
Fe2 W1 N4 N3 -140.6(6) . .
N1 B1 N5 C12 119.8(11) . .
N3 B1 N5 C12 -118.8(11) . .
N1 B1 N5 N6 -55.9(11) . .
N3 B1 N5 N6 65.6(11) . .
C12 N5 N6 C14 0.4(11) . .
B1 N5 N6 C14 176.8(9) . .
C12 N5 N6 W1 176.5(7) . .
B1 N5 N6 W1 -7.1(11) . .
N2 W1 N6 C14 -135.2(10) . .
N4 W1 N6 C14 140.2(10) . .
S1 W1 N6 C14 56.8(9) . .
S3 W1 N6 C14 -169.3(7) . .
S2 W1 N6 C14 -44.7(9) . .
Fe1 W1 N6 C14 6.6(9) . .
Fe2 W1 N6 C14 -44.6(11) . .
N2 W1 N6 N5 50.1(7) . .
N4 W1 N6 N5 -34.5(7) . .
S1 W1 N6 N5 -117.9(6) . .
S3 W1 N6 N5 16.0(11) . .
S2 W1 N6 N5 140.6(6) . .
Fe1 W1 N6 N5 -168.2(6) . .
Fe2 W1 N6 N5 140.6(5) . .
N2 N1 C2 C3 -1.6(13) . .
B1 N1 C2 C3 174.9(11) . .
N2 N1 C2 C1 177.7(12) . .
B1 N1 C2 C1 -6(2) . .
N1 C2 C3 C4 1.0(14) . .
C1 C2 C3 C4 -178.2(14) . .
N1 N2 C4 C3 -0.9(13) . .
W1 N2 C4 C3 170.5(8) . .
N1 N2 C4 C5 179.5(12) . .
W1 N2 C4 C5 -9.1(19) . .
C2 C3 C4 N2 -0.1(15) . .
C2 C3 C4 C5 179.5(13) . .
N4 N3 C7 C8 -0.1(11) . .
B1 N3 C7 C8 176.6(10) . .
N4 N3 C7 C6 177.4(9) . .
B1 N3 C7 C6 -5.9(16) . .
N3 C7 C8 C9 0.2(11) . .
C6 C7 C8 C9 -177.0(11) . .
N3 N4 C9 C8 0.2(11) . .
W1 N4 C9 C8 175.6(7) . .
N3 N4 C9 C10 -179.3(9) . .
W1 N4 C9 C10 -3.9(15) . .
C7 C8 C9 N4 -0.3(11) . .
C7 C8 C9 C10 179.2(10) . .
N6 N5 C12 C13 0.4(12) . .
B1 N5 C12 C13 -175.6(10) . .
N6 N5 C12 C11 -179.5(10) . .
B1 N5 C12 C11 4.5(17) . .
N5 C12 C13 C14 -1.0(13) . .
C11 C12 C13 C14 178.9(12) . .
N5 N6 C14 C13 -1.0(11) . .
W1 N6 C14 C13 -176.2(7) . .
N5 N6 C14 C15 179.2(10) . .
W1 N6 C14 C15 4.0(16) . .
C12 C13 C14 N6 1.3(13) . .
C12 C13 C14 C15 -178.9(11) . .
C16 N7 C16 C17 173.8(17) 2 .
C18 N7 C16 C17 52.1(16) 2 .
C18 N7 C16 C17 -64.8(15) . .
C16 N7 C18 C19 -69.4(13) . .
C16 N7 C18 C19 51.7(14) 2 .
C18 N7 C18 C19 171.3(13) 2 .
C22 N8 C20 O1' 169(8) . .
C21 N8 C20 O1' -14(10) . .
C22 N8 C20 O1 -27(5) . .
C21 N8 C20 O1 151(4) . .
